data_1507976
loop_
_publ_author_name
'Spokoyny, Alexander M.'
'Machan, Charles W.'
'Clingerman, Daniel J.'
'Rosen, Mari S.'
'Wiester, Michael J.'
'Kennedy, Robert D.'
'Stern, Charlotte L.'
'Sarjeant, Amy A.'
'Mirkin, Chad A.'

_publ_section_title
;
 A coordination chemistry dichotomy for icosahedral carborane-based
 ligands.
;
_journal_issue 8
_journal_name_full 'Nature chemistry'
_journal_page_first 590
_journal_page_last 596
_journal_paper_doi 10.1038/nchem.1088
_journal_volume 3
_journal_year 2011
_chemical_formula_sum 'C22.5 H24 Cl3 P Pt S'
_chemical_formula_weight 658.89
_chemical_name_systematic
; 
 ? 
;
_space_group_IT_number 14
_symmetry_cell_setting monoclinic
_symmetry_space_group_name_Hall '-P 2ybc'
_symmetry_space_group_name_H-M 'P 1 21/c 1'
_atom_sites_solution_hydrogens geom
_atom_sites_solution_primary direct
_atom_sites_solution_secondary difmap
_audit_creation_method SHELXL-97
_cell_angle_alpha 90.00
_cell_angle_beta 99.6050(11)
_cell_angle_gamma 90.00
_cell_formula_units_Z 4
_cell_length_a 11.5740(2)
_cell_length_b 13.7870(3)
_cell_length_c 14.6160(3)
_cell_measurement_reflns_used 9864
_cell_measurement_temperature 100(2)
_cell_measurement_theta_max 29.62
_cell_measurement_theta_min 2.32
_cell_volume 2299.59(8)
_computing_cell_refinement 'Bruker SAINT'
_computing_data_collection 'Bruker APEX2'
_computing_data_reduction 'Bruker SAINT'
_computing_molecular_graphics 'Bruker SHELXTL'
_computing_publication_material 'Bruker SHELXTL'
_computing_structure_refinement 'SHELXL-97 (Sheldrick, 2008)'
_computing_structure_solution 'SHELXS-97 (Sheldrick, 2008)'
_diffrn_ambient_temperature 100(2)
_diffrn_measured_fraction_theta_full 0.992
_diffrn_measured_fraction_theta_max 0.992
_diffrn_measurement_device_type 'Bruker APEX-II CCD'
_diffrn_measurement_method '\f and \w scans'
_diffrn_radiation_monochromator graphite
_diffrn_radiation_source 'fine-focus sealed tube'
_diffrn_radiation_type MoK\a
_diffrn_radiation_wavelength 0.71073
_diffrn_reflns_av_R_equivalents 0.0882
_diffrn_reflns_av_sigmaI/netI 0.0642
_diffrn_reflns_limit_h_max 16
_diffrn_reflns_limit_h_min -16
_diffrn_reflns_limit_k_max 19
_diffrn_reflns_limit_k_min -19
_diffrn_reflns_limit_l_max 20
_diffrn_reflns_limit_l_min -19
_diffrn_reflns_number 50657
_diffrn_reflns_theta_full 30.27
_diffrn_reflns_theta_max 30.27
_diffrn_reflns_theta_min 1.78
_diffrn_standards_number 0
_exptl_absorpt_coefficient_mu 6.619
_exptl_absorpt_correction_T_max 0.8974
_exptl_absorpt_correction_T_min 0.3117
_exptl_absorpt_correction_type numerical
_exptl_absorpt_process_details face-indexed
_exptl_crystal_colour colourless
_exptl_crystal_density_diffrn 1.903
_exptl_crystal_density_method 'not measured'
_exptl_crystal_description plate
_exptl_crystal_F_000 1276
_exptl_crystal_size_max 0.363
_exptl_crystal_size_mid 0.136
_exptl_crystal_size_min 0.022
_refine_diff_density_max 1.850
_refine_diff_density_min -1.902
_refine_diff_density_rms 0.199
_refine_ls_extinction_method none
_refine_ls_goodness_of_fit_ref 0.952
_refine_ls_hydrogen_treatment constr
_refine_ls_matrix_type full
_refine_ls_number_parameters 273
_refine_ls_number_reflns 6828
_refine_ls_number_restraints 0
_refine_ls_restrained_S_all 0.952
_refine_ls_R_factor_all 0.0556
_refine_ls_R_factor_gt 0.0326
_refine_ls_shift/su_max 0.002
_refine_ls_shift/su_mean 0.000
_refine_ls_structure_factor_coef Fsqd
_refine_ls_weighting_details 'calc w=1/[\s^2^(Fo^2^)+(0.0261P)^2^+0.0000P] where P=(Fo^2^+2Fc^2^)/3'
_refine_ls_weighting_scheme calc
_refine_ls_wR_factor_gt 0.0582
_refine_ls_wR_factor_ref 0.0632
_reflns_number_gt 4963
_reflns_number_total 6828
_reflns_threshold_expression >2sigma(I)
_cod_data_source_file nchem.1088-s9.cif
_cod_data_source_block n0542a
_cod_depositor_comments
;
The following automatic conversions were performed:

'_symmetry_cell_setting' value 'Monoclinic' changed to 'monoclinic'
according to /home/saulius/struct/CIF-dictionaries/cif_core.dic
dictionary named 'cif_core.dic' version 2.4.1 from 2010-06-29.

Automatic conversion script
Id: cif_fix_values 1891 2012-01-12 08:04:46Z andrius 
;
_cod_original_sg_symbol_H-M P2(1)/c
_cod_original_formula_sum 'C22.50 H24 Cl3 P Pt S'
_cod_database_code 1507976

loop_
_symmetry_equiv_pos_as_xyz
'x, y, z'
'-x, y+1/2, -z+1/2'
'-x, -y, -z'
'x, -y-1/2, z-1/2'

loop_
_atom_site_label
_atom_site_type_symbol
_atom_site_fract_x
_atom_site_fract_y
_atom_site_fract_z
_atom_site_U_iso_or_equiv
_atom_site_adp_type
_atom_site_occupancy
_atom_site_symmetry_multiplicity
_atom_site_calc_flag
_atom_site_refinement_flags
_atom_site_disorder_group
Pt1 Pt 0.841665(12) 0.091537(10) 0.254019(9) 0.01314(5) Uani 1 1 d . .
Cl1 Cl 0.64980(8) 0.13607(8) 0.27270(7) 0.0236(2) Uani 1 1 d . .
Cl2 Cl 0.92022(8) 0.21445(7) 0.35361(6) 0.01622(19) Uani 1 1 d . .
S3 S 0.76434(8) -0.03526(7) 0.16601(6) 0.0159(2) Uani 1 1 d . .
P1 P 1.01820(8) 0.04681(7) 0.23004(6) 0.0138(2) Uani 1 1 d . .
C1 C 0.8932(3) -0.1040(3) 0.1458(3) 0.0177(8) Uani 1 1 d . .
H1A H 0.9204 -0.1463 0.1999 0.021 Uiso 1 1 calc R .
H1B H 0.8720 -0.1458 0.0905 0.021 Uiso 1 1 calc R .
C2 C 0.9911(3) -0.0359(3) 0.1310(2) 0.0168(8) Uani 1 1 d . .
H2A H 0.9683 0.0012 0.0728 0.020 Uiso 1 1 calc R .
H2B H 1.0630 -0.0733 0.1263 0.020 Uiso 1 1 calc R .
C3 C 0.7085(3) 0.0026(3) 0.0495(2) 0.0156(8) Uani 1 1 d . .
C4 C 0.6374(3) -0.0625(3) -0.0074(3) 0.0162(8) Uani 1 1 d . .
C5 C 0.5915(3) -0.0327(3) -0.0967(3) 0.0186(8) Uani 1 1 d . .
H5 H 0.5434 -0.0762 -0.1367 0.022 Uiso 1 1 calc R .
C6 C 0.6139(3) 0.0597(3) -0.1301(3) 0.0176(8) Uani 1 1 d . .
C7 C 0.6860(3) 0.1227(3) -0.0715(3) 0.0186(8) Uani 1 1 d . .
H7 H 0.7035 0.1851 -0.0932 0.022 Uiso 1 1 calc R .
C8 C 0.7323(3) 0.0945(3) 0.0183(3) 0.0174(8) Uani 1 1 d . .
H8 H 0.7801 0.1381 0.0584 0.021 Uiso 1 1 calc R .
C9 C 0.6102(3) -0.1634(3) 0.0238(3) 0.0202(9) Uani 1 1 d . .
H9A H 0.5442 -0.1903 -0.0194 0.030 Uiso 1 1 calc R .
H9B H 0.5897 -0.1602 0.0861 0.030 Uiso 1 1 calc R .
H9C H 0.6791 -0.2050 0.0250 0.030 Uiso 1 1 calc R .
C10 C 0.5583(3) 0.0890(3) -0.2264(3) 0.0235(9) Uani 1 1 d . .
H10A H 0.5775 0.1569 -0.2371 0.035 Uiso 1 1 calc R .
H10B H 0.4731 0.0816 -0.2333 0.035 Uiso 1 1 calc R .
H10C H 0.5882 0.0476 -0.2718 0.035 Uiso 1 1 calc R .
C11 C 1.1101(3) 0.1441(3) 0.1983(2) 0.0171(8) Uani 1 1 d . .
C12 C 1.0615(4) 0.2103(3) 0.1319(3) 0.0253(9) Uani 1 1 d . .
H12 H 0.9817 0.2043 0.1037 0.030 Uiso 1 1 calc R .
C13 C 1.1290(4) 0.2856(3) 0.1064(3) 0.0321(11) Uani 1 1 d . .
H13 H 1.0953 0.3310 0.0607 0.038 Uiso 1 1 calc R .
C14 C 1.2451(4) 0.2948(3) 0.1473(3) 0.0276(10) Uani 1 1 d . .
H14 H 1.2909 0.3466 0.1297 0.033 Uiso 1 1 calc R .
C15 C 1.2945(4) 0.2295(3) 0.2133(3) 0.0270(10) Uani 1 1 d . .
H15 H 1.3745 0.2358 0.2408 0.032 Uiso 1 1 calc R .
C16 C 1.2267(3) 0.1530(3) 0.2402(3) 0.0227(9) Uani 1 1 d . .
H16 H 1.2602 0.1081 0.2864 0.027 Uiso 1 1 calc R .
C17 C 1.2376(3) -0.1486(3) 0.3833(3) 0.0213(9) Uani 1 1 d . .
H17 H 1.2835 -0.2031 0.3724 0.026 Uiso 1 1 calc R .
C18 C 1.2353(3) -0.1189(3) 0.4726(3) 0.0207(9) Uani 1 1 d . .
H18 H 1.2799 -0.1527 0.5231 0.025 Uiso 1 1 calc R .
C19 C 1.1680(3) -0.0400(3) 0.4889(3) 0.0222(9) Uani 1 1 d . .
H19 H 1.1666 -0.0197 0.5509 0.027 Uiso 1 1 calc R .
C20 C 1.1026(3) 0.0100(3) 0.4155(2) 0.0186(8) Uani 1 1 d . .
H20 H 1.0567 0.0642 0.4273 0.022 Uiso 1 1 calc R .
C21 C 1.1041(3) -0.0194(3) 0.3242(2) 0.0142(8) Uani 1 1 d . .
C22 C 1.1731(3) -0.0994(3) 0.3089(3) 0.0172(8) Uani 1 1 d . .
H22 H 1.1758 -0.1201 0.2473 0.021 Uiso 1 1 calc R .
C33 C 0.4835(8) 0.0106(7) 0.5419(5) 0.029(2) Uani 0.50 1 d P .
Cl4A Cl 0.4338(3) 0.0828(2) 0.4435(2) 0.0362(7) Uani 0.50 1 d P 1
Cl3B Cl 0.4549(3) 0.0988(3) 0.4904(3) 0.0454(8) Uani 0.50 1 d P 2

loop_
_atom_site_aniso_label
_atom_site_aniso_U_11
_atom_site_aniso_U_22
_atom_site_aniso_U_33
_atom_site_aniso_U_23
_atom_site_aniso_U_13
_atom_site_aniso_U_12
Pt1 0.01790(7) 0.01051(7) 0.01153(7) -0.00110(6) 0.00394(5) -0.00020(7)
Cl1 0.0189(5) 0.0275(6) 0.0239(5) -0.0102(5) 0.0024(4) 0.0024(4)
Cl2 0.0222(5) 0.0113(5) 0.0153(4) -0.0024(4) 0.0036(3) -0.0016(4)
S3 0.0199(5) 0.0125(5) 0.0159(4) -0.0020(4) 0.0042(4) -0.0005(4)
P1 0.0189(5) 0.0112(5) 0.0121(4) 0.0004(4) 0.0054(4) -0.0003(4)
C1 0.0231(19) 0.011(2) 0.0185(19) -0.0039(16) 0.0014(15) 0.0038(16)
C2 0.0185(19) 0.016(2) 0.0154(18) -0.0007(16) 0.0027(15) 0.0002(17)
C3 0.0165(18) 0.015(2) 0.0151(18) -0.0044(16) 0.0027(14) 0.0009(16)
C4 0.0177(18) 0.013(2) 0.0191(19) -0.0078(16) 0.0066(15) 0.0002(16)
C5 0.0173(19) 0.018(2) 0.0203(19) -0.0120(17) 0.0036(15) -0.0043(17)
C6 0.0178(19) 0.018(2) 0.0176(19) -0.0069(17) 0.0047(15) 0.0018(17)
C7 0.0204(19) 0.0116(19) 0.024(2) -0.0005(17) 0.0042(16) 0.0017(16)
C8 0.0182(18) 0.0137(19) 0.0200(19) -0.0035(17) 0.0020(15) -0.0012(17)
C9 0.023(2) 0.016(2) 0.023(2) -0.0071(17) 0.0069(17) -0.0023(17)
C10 0.025(2) 0.023(2) 0.022(2) 0.0005(19) 0.0039(17) -0.0009(19)
C11 0.0191(19) 0.016(2) 0.0183(19) 0.0015(17) 0.0090(15) -0.0012(17)
C12 0.028(2) 0.023(2) 0.025(2) 0.0070(19) 0.0034(17) -0.0013(19)
C13 0.042(3) 0.024(3) 0.031(2) 0.015(2) 0.010(2) -0.003(2)
C14 0.036(2) 0.021(2) 0.031(2) -0.004(2) 0.018(2) -0.008(2)
C15 0.026(2) 0.020(2) 0.037(2) 0.000(2) 0.0113(19) -0.004(2)
C16 0.026(2) 0.018(2) 0.026(2) -0.0001(18) 0.0107(18) -0.0006(18)
C17 0.022(2) 0.013(2) 0.028(2) 0.0025(18) 0.0035(17) 0.0040(17)
C18 0.024(2) 0.018(2) 0.020(2) 0.0053(17) 0.0047(16) -0.0025(18)
C19 0.032(2) 0.021(2) 0.0152(18) 0.0028(18) 0.0085(17) 0.0024(19)
C20 0.024(2) 0.016(2) 0.0166(19) 0.0000(17) 0.0058(16) 0.0025(17)
C21 0.0191(19) 0.0097(19) 0.0141(17) 0.0042(15) 0.0034(15) -0.0018(16)
C22 0.0171(18) 0.017(2) 0.0173(18) -0.0031(17) 0.0026(14) -0.0025(17)
C33 0.041(5) 0.030(5) 0.014(4) -0.005(4) 0.001(4) -0.004(4)
Cl4A 0.0461(17) 0.0213(15) 0.0374(16) 0.0036(14) -0.0040(14) 0.0006(12)
Cl3B 0.0326(16) 0.0292(18) 0.076(2) 0.011(2) 0.0130(17) 0.0098(13)

loop_
_atom_type_symbol
_atom_type_description
_atom_type_scat_dispersion_real
_atom_type_scat_dispersion_imag
_atom_type_scat_source
C C 0.0033 0.0016 'International Tables Vol C Tables 4.2.6.8 and 6.1.1.4'
H H 0.0000 0.0000 'International Tables Vol C Tables 4.2.6.8 and 6.1.1.4'
P P 0.1023 0.0942 'International Tables Vol C Tables 4.2.6.8 and 6.1.1.4'
S S 0.1246 0.1234 'International Tables Vol C Tables 4.2.6.8 and 6.1.1.4'
Cl Cl 0.1484 0.1585 'International Tables Vol C Tables 4.2.6.8 and 6.1.1.4'
Pt Pt -1.7033 8.3905 'International Tables Vol C Tables 4.2.6.8 and 6.1.1.4'

loop_
_geom_angle_atom_site_label_1
_geom_angle_atom_site_label_2
_geom_angle_atom_site_label_3
_geom_angle
_geom_angle_site_symmetry_1
_geom_angle_site_symmetry_3
P1 Pt1 S3 89.02(3) . .
P1 Pt1 Cl2 91.56(3) . .
S3 Pt1 Cl2 175.81(3) . .
P1 Pt1 Cl1 177.30(3) . .
S3 Pt1 Cl1 88.64(3) . .
Cl2 Pt1 Cl1 90.87(3) . .
C3 S3 C1 99.88(17) . .
C3 S3 Pt1 111.10(13) . .
C1 S3 Pt1 103.61(12) . .
C21 P1 C11 107.22(17) . .
C21 P1 C2 106.76(17) . .
C11 P1 C2 106.73(16) . .
C21 P1 Pt1 115.14(11) . .
C11 P1 Pt1 115.38(13) . .
C2 P1 Pt1 104.95(12) . .
C2 C1 S3 110.6(3) . .
C2 C1 H1A 109.5 . .
S3 C1 H1A 109.5 . .
C2 C1 H1B 109.5 . .
S3 C1 H1B 109.5 . .
H1A C1 H1B 108.1 . .
C1 C2 P1 107.8(2) . .
C1 C2 H2A 110.1 . .
P1 C2 H2A 110.1 . .
C1 C2 H2B 110.1 . .
P1 C2 H2B 110.1 . .
H2A C2 H2B 108.5 . .
C8 C3 C4 121.4(3) . .
C8 C3 S3 121.1(3) . .
C4 C3 S3 117.5(3) . .
C5 C4 C3 117.7(4) . .
C5 C4 C9 119.3(3) . .
C3 C4 C9 123.0(3) . .
C4 C5 C6 122.2(3) . .
C4 C5 H5 118.9 . .
C6 C5 H5 118.9 . .
C7 C6 C5 118.6(4) . .
C7 C6 C10 121.8(4) . .
C5 C6 C10 119.6(3) . .
C8 C7 C6 120.2(4) . .
C8 C7 H7 119.9 . .
C6 C7 H7 119.9 . .
C7 C8 C3 120.0(4) . .
C7 C8 H8 120.0 . .
C3 C8 H8 120.0 . .
C4 C9 H9A 109.5 . .
C4 C9 H9B 109.5 . .
H9A C9 H9B 109.5 . .
C4 C9 H9C 109.5 . .
H9A C9 H9C 109.5 . .
H9B C9 H9C 109.5 . .
C6 C10 H10A 109.5 . .
C6 C10 H10B 109.5 . .
H10A C10 H10B 109.5 . .
C6 C10 H10C 109.5 . .
H10A C10 H10C 109.5 . .
H10B C10 H10C 109.5 . .
C12 C11 C16 120.1(4) . .
C12 C11 P1 118.7(3) . .
C16 C11 P1 121.2(3) . .
C11 C12 C13 120.1(4) . .
C11 C12 H12 119.9 . .
C13 C12 H12 119.9 . .
C14 C13 C12 120.2(4) . .
C14 C13 H13 119.9 . .
C12 C13 H13 119.9 . .
C15 C14 C13 120.2(4) . .
C15 C14 H14 119.9 . .
C13 C14 H14 119.9 . .
C14 C15 C16 120.1(4) . .
C14 C15 H15 119.9 . .
C16 C15 H15 119.9 . .
C11 C16 C15 119.2(4) . .
C11 C16 H16 120.4 . .
C15 C16 H16 120.4 . .
C18 C17 C22 120.4(4) . .
C18 C17 H17 119.8 . .
C22 C17 H17 119.8 . .
C17 C18 C19 120.0(4) . .
C17 C18 H18 120.0 . .
C19 C18 H18 120.0 . .
C18 C19 C20 120.4(4) . .
C18 C19 H19 119.8 . .
C20 C19 H19 119.8 . .
C19 C20 C21 120.2(4) . .
C19 C20 H20 119.9 . .
C21 C20 H20 119.9 . .
C20 C21 C22 118.6(3) . .
C20 C21 P1 119.3(3) . .
C22 C21 P1 122.1(3) . .
C17 C22 C21 120.3(3) . .
C17 C22 H22 119.9 . .
C21 C22 H22 119.9 . .
C33 C33 Cl3B 77.7(7) 3_656 .
C33 C33 Cl4A 72.5(7) 3_656 3_656
Cl3B C33 Cl4A 146.3(6) . 3_656
C33 C33 Cl4A 59.7(6) 3_656 .
Cl3B C33 Cl4A 23.4(2) . .
Cl4A C33 Cl4A 132.1(5) 3_656 .
C33 C33 Cl3B 52.8(6) 3_656 3_656
Cl3B C33 Cl3B 130.5(5) . 3_656
Cl4A C33 Cl3B 24.20(18) 3_656 3_656
Cl4A C33 Cl3B 110.8(4) . 3_656
C33 Cl4A C33 47.9(5) 3_656 .
C33 Cl3B C33 49.5(5) . 3_656

loop_
_geom_bond_atom_site_label_1
_geom_bond_atom_site_label_2
_geom_bond_distance
_geom_bond_site_symmetry_2
Pt1 P1 2.2174(9) .
Pt1 S3 2.2644(9) .
Pt1 Cl2 2.3186(9) .
Pt1 Cl1 2.3633(9) .
S3 C3 1.795(4) .
S3 C1 1.832(4) .
P1 C21 1.806(4) .
P1 C11 1.819(4) .
P1 C2 1.829(4) .
C1 C2 1.514(5) .
C1 H1A 0.9900 .
C1 H1B 0.9900 .
C2 H2A 0.9900 .
C2 H2B 0.9900 .
C3 C8 1.390(5) .
C3 C4 1.395(5) .
C4 C5 1.388(5) .
C4 C9 1.513(5) .
C5 C6 1.403(5) .
C5 H5 0.9500 .
C6 C7 1.394(5) .
C6 C10 1.503(5) .
C7 C8 1.388(5) .
C7 H7 0.9500 .
C8 H8 0.9500 .
C9 H9A 0.9800 .
C9 H9B 0.9800 .
C9 H9C 0.9800 .
C10 H10A 0.9800 .
C10 H10B 0.9800 .
C10 H10C 0.9800 .
C11 C12 1.382(5) .
C11 C16 1.392(5) .
C12 C13 1.387(5) .
C12 H12 0.9500 .
C13 C14 1.383(6) .
C13 H13 0.9500 .
C14 C15 1.373(6) .
C14 H14 0.9500 .
C15 C16 1.409(5) .
C15 H15 0.9500 .
C16 H16 0.9500 .
C17 C18 1.371(5) .
C17 C22 1.389(5) .
C17 H17 0.9500 .
C18 C19 1.382(5) .
C18 H18 0.9500 .
C19 C20 1.389(5) .
C19 H19 0.9500 .
C20 C21 1.396(5) .
C20 H20 0.9500 .
C21 C22 1.402(5) .
C22 H22 0.9500 .
C33 C33 1.373(15) 3_656
C33 Cl3B 1.439(9) .
C33 Cl4A 1.597(10) 3_656
C33 Cl4A 1.765(9) .
C33 Cl3B 1.765(10) 3_656
Cl4A C33 1.597(10) 3_656
Cl3B C33 1.765(10) 3_656
